data_2009572
loop_
_publ_author_name
'Frydenvang, K.'
'Hjelvang, G.'
'Jensen, B.'
'Martinho Do Rosario, S.M.'

_publ_section_title
;
 Structures of the choline ion in different crystal surroundings
;
_journal_issue 4
_journal_name_full 'Acta Crystallographica Section C'
_journal_page_first 617
_journal_page_last 623
_journal_paper_doi 10.1107/S0108270193007589
_journal_volume 50
_journal_year 1994
_chemical_formula_sum 'C16 H26 N2 O4'
_chemical_formula_weight 310.4
_space_group_crystal_system monoclinic
_space_group_IT_number 15
_space_group_name_Hall '-I 2ya'
_space_group_name_H-M_alt 'I 1 2/a 1'
_atom_type_scat_source 'SDP (B. A. Frenz & Associates Inc., 1982)'
_cell_angle_alpha 90.
_cell_angle_beta 109.98(2)
_cell_angle_gamma 90.
_cell_formula_units_Z 8
_cell_length_a 21.438(3)
_cell_length_b 8.1610(10)
_cell_length_c 21.655(6)
_cell_measurement_reflns_used 18
_cell_measurement_temperature 295
_cell_measurement_theta_max 20.62
_cell_measurement_theta_min 15.11
_cell_volume 3560.6(13)
_diffrn_measurement_device 'Enraf-Nonius CAD-4'
_diffrn_measurement_method \w/2\q
_diffrn_radiation_type MoK\a
_diffrn_radiation_wavelength 0.71073
_diffrn_reflns_av_R_equivalents 0.013
_diffrn_reflns_limit_h_max 25
_diffrn_reflns_limit_h_min 0
_diffrn_reflns_limit_k_max 9
_diffrn_reflns_limit_k_min -9
_diffrn_reflns_limit_l_max 24
_diffrn_reflns_limit_l_min -25
_diffrn_reflns_number 6950
_diffrn_reflns_theta_max 25
_diffrn_standards_decay_% -1.9
_diffrn_standards_interval_time 166.7
_diffrn_standards_number 3
_exptl_absorpt_coefficient_mu 0.08
_exptl_absorpt_correction_type none
_exptl_crystal_colour colourless
_exptl_crystal_density_diffrn 1.158
_exptl_crystal_description prism
_exptl_crystal_size_max 0.5
_exptl_crystal_size_mid 0.25
_exptl_crystal_size_min 0.25
_refine_diff_density_max 0.166
_refine_diff_density_min -0.130
_refine_ls_goodness_of_fit_obs 1.331
_refine_ls_number_parameters 202
_refine_ls_number_reflns 1337
_refine_ls_R_factor_obs 0.041
_refine_ls_shift/esd_max 0.20
_refine_ls_structure_factor_coef F
_refine_ls_weighting_details 'w = 1/[\s^2^(F)+0.0016F^2^]'
_refine_ls_weighting_scheme calc
_refine_ls_wR_factor_obs 0.061
_reflns_number_observed 1337
_reflns_number_total 3140
_reflns_observed_criterion I>=3\s(I)
_cod_data_source_file ab0303.cif
_cod_data_source_block ab0303_structure_3_of_4
_cod_depositor_comments
;
 Changing the space group from '-P 2ya' to '-I 2ya' after consulting
 the original publication. All related space group information was
 changed accordingly.

 Antanas Vaitkus,
 2017-07-07

The following automatic conversions were performed:

'_refine_ls_weighting_scheme' value '1/[\s^2^(F)+0.0016F^2^]' was
changed to 'calc'. New tag '_refine_ls_weighting_details' was
created. The value of the new tag was set to 'w =
1/[\s^2^(F)+0.0016F^2^]'.

Automatic conversion script
Id: cif_fix_values 3143 2015-03-26 13:38:13Z robertas 
;
_cod_original_cell_volume 3561(2)
_cod_original_sg_symbol_H-M 'I 2/a'
_cod_database_code 2009572

loop_
_space_group_symop_id
_space_group_symop_operation_xyz
1 x,y,z
2 -x+1/2,y,-z
3 -x,-y,-z
4 x+1/2,-y,z
5 x+1/2,y+1/2,z+1/2
6 -x,y+1/2,-z+1/2
7 -x+1/2,-y+1/2,-z+1/2
8 x,-y+1/2,z+1/2

loop_
_atom_site_label
_atom_site_fract_x
_atom_site_fract_y
_atom_site_fract_z
O24 .47030(10) .9271(5) .72300(10)
C25 .4221(2) .9047(7) .7519(2)
C26 .4490(2) .8127(2) .8147(2)
N27 .50400(10) .8902(3) .87000(10)
C28 .5681(2) .8857(6) .8572(2)
C29 .4879(2) 1.0601(5) .8819(2)
C210 .5123(2) .7943(5) .9307(2)
C1 .37050(10) .8661(4) .56560(10)
O11 .33336(9) .8012(3) .59130(10)
O12 .42360(10) .9381(3) .59570(10)
C2 .35320(10) .8601(4) .49090(10)
C3 .32800(10) 1.0254(4) .45960(10)
N4 .30570(10) .7328(3) .45930(10)
C5 .32310(10) .5825(4) .45040(10)
C6 .2680(2) .4653(5) .4179(2)
O7 .38140(10) .5380(3) .46770(10)
C31 .32670(10) 1.0392(4) .3901(2)
C32 .2711(2) 1.0080(8) .3386(2)
C33 .2721(2) 1.0130(10) .2749(2)
C34 .3286(2) 1.0557(8) .2627(2)
C35 .3843(2) 1.0893(5) .3138(2)
C36 .3837(2) 1.0806(4) .3769(2)
H61 .229 .521 .408
H2 .394 .832 .483
H301 .283 1.041 .461
H302 .355 1.112 .486
H62 .271 .416 .379
H63 .266 .375 .447
H4 .258 .760 .445
H32 .229 .983 .347
H33 .232 .983 .237
H34 .329 1.056 .218
H35 .425 1.120 .305
H36 .424 1.103 .413
H251 .410 1.018 .763
H252 .382 .861 .723
H261 .414 .782 .831
H262 .466 .707 .804
H281 .603 .938 .891
H282 .564 .940 .816
H283 .581 .774 .853
H291 .524 1.110 .917
H292 .449 1.066 .894
H293 .481 1.127 .843
H2101 .547 .841 .968
H2102 .525 .683 .926
H2103 .473 .793 .941
H24 .4570(10) .923(3) .6840(10)

loop_
_geom_angle_atom_site_label_1
_geom_angle_atom_site_label_2
_geom_angle_atom_site_label_3
_geom_angle
_geom_angle_publ_flag
O24 C25 H251 107 yes
O24 C25 H252 113 yes
C26 C25 H251 107 yes
C26 C25 H252 114 yes
H251 C25 H252 105 yes
C25 C26 H261 111 yes
C25 C26 H262 107 yes
H261 C26 H262 105 yes
N27 C26 H261 108 yes
N27 C26 H262 107 yes
N27 C28 H281 112 yes
N27 C28 H282 111 yes
N27 C28 H283 111 yes
H281 C28 H282 108 yes
H281 C28 H283 108 yes
H282 C28 H283 107 yes
N27 C29 H291 111 yes
N27 C29 H292 112 yes
N27 C29 H293 111 yes
H291 C29 H292 107 yes
H291 C29 H293 107 yes
H292 C29 H293 108 yes
N27 C210 H2101 110 yes
N27 C210 H2102 111 yes
N27 C210 H2103 112 yes
H2101 C210 H2102 107 yes
H2101 C210 H2103 108 yes
H2102 C210 H2103 108 yes
C1 C2 H2 107 yes
C3 C2 H2 109 yes
N4 C2 H2 106 yes
C2 C3 H301 107 yes
C2 C3 H302 109 yes
C31 C3 H301 110 yes
C31 C3 H302 110 yes
H301 C3 H302 106 yes
C2 N4 H4 118 yes
C5 N4 H4 118 yes
C5 C6 H61 108 yes
C5 C6 H62 114 yes
C5 C6 H63 112 yes
H61 C6 H62 110 yes
H61 C6 H63 107 yes
H62 C6 H63 106 yes
C31 C32 H32 119 yes
C33 C32 H32 120 yes
C32 C33 H33 121 yes
C34 C33 H33 118 yes
C33 C34 H34 120 yes
C35 C34 H34 120 yes
C34 C35 H35 119 yes
C36 C35 H35 121 yes
C31 C36 H36 119 yes
C35 C36 H36 119 yes
O11 C1 O12 125.4(3) yes
O11 C1 C2 120.1(2) yes
O12 C1 C2 114.5(3) yes
C1 C2 C3 111.3(3) yes
C1 C2 N4 113.5(3) yes
C3 C2 N4 109.8(2) yes
C2 N4 C5 123.2(2) yes
N4 C5 C6 116.6(2) yes
N4 C5 O7 122.6(3) yes
C6 C5 O7 120.8(3) yes
C2 C3 C31 113.3(3) yes
C3 C31 C32 121.6(3) yes
C3 C31 C36 120.6(2) yes
C31 C32 C33 120.5(4) yes
C32 C33 C34 120.9(4) yes
C33 C34 C35 119.2(4) yes
C34 C35 C36 119.9(4) yes
C35 C36 C31 121.8(3) yes
C36 C31 C32 117.8(3) yes
H24 O24 C25 115(2) yes
O24 C25 C26 111.2(3) yes
C25 C26 N27 118.0(3) yes
C26 N27 C28 111.3(3) yes
C26 N27 C29 111.7(2) yes
C26 N27 C210 107.9(3) yes
C28 N27 C29 109.9(3) yes
C28 N27 C210 108.1(3) yes
C29 N27 C210 107.8(3) yes

loop_
_geom_bond_atom_site_label_1
_geom_bond_atom_site_label_2
_geom_bond_distance
_geom_bond_publ_flag
C2 H2 0.974(3) yes
C3 H301 0.976(3) yes
C3 H302 0.965(3) yes
N4 H4 0.980(2) yes
C6 H61 0.922(4) yes
C6 H62 0.951(4) yes
C6 H63 0.987(4) yes
C25 H251 1.015(5) yes
C25 H252 0.943(4) yes
C26 H261 0.971(4) yes
C26 H262 0.990(4) yes
C28 H281 0.950(3) yes
C28 H282 0.963(4) yes
C28 H283 0.967(5) yes
C29 H291 0.968(4) yes
C29 H292 0.956(5) yes
C29 H293 0.964(4) yes
C210 H2101 0.967(3) yes
C210 H2102 0.961(4) yes
C210 H2103 0.952(4) yes
C32 H32 0.995(4) yes
C33 H33 0.999(4) yes
C34 H34 0.984(4) yes
C35 H35 0.976(4) yes
C36 H36 0.976(3) yes
H24 O24 0.79(3) yes
O24 C25 1.389(5) yes
C25 C26 1.487(6) yes
C26 N27 1.502(4) yes
N27 C28 1.493(5) yes
N27 C29 1.472(5) yes
N27 C210 1.489(5) yes
C1 O11 1.235(4) yes
C1 O12 1.249(3) yes
C1 C2 1.533(4) yes
C2 C3 1.524(5) yes
C2 N4 1.452(4) yes
N4 C5 1.316(4) yes
C5 O7 1.232(4) yes
C5 C6 1.495(4) yes
C3 C31 1.500(5) yes
C31 C32 1.350(4) yes
C32 C33 1.389(6) yes
C33 C34 1.369(7) yes
C34 C35 1.350(5) yes
C35 C36 1.372(6) yes
C31 C36 1.387(5) yes

loop_
_geom_torsion_atom_site_label_1
_geom_torsion_atom_site_label_2
_geom_torsion_atom_site_label_3
_geom_torsion_atom_site_label_4
_geom_torsion
_geom_torsion_publ_flag
H24 O24 C25 C26 144(2) yes
O24 C25 C26 N27 63.4(5) yes
C25 C26 N27 C28 -73.5(4) yes
C25 C26 N27 C29 49.8(4) yes
C25 C26 N27 C210 168.0(3) yes
O11 C1 C2 C3 105.3(3) yes
O11 C1 C2 N4 -19.1(4) yes
O12 C1 C2 C3 -75.4(3) yes
O12 C1 C2 N4 160.2(3) yes
C1 C2 C3 C31 165.5(3) yes
N4 C2 C3 C31 -68.1(3) yes
C1 C2 N4 C5 -89.1(3) yes
C3 C2 N4 C5 145.7(3) yes
C2 N4 C5 C6 179.1(3) yes
C2 N4 C5 O7 -0.7(5) yes
C2 C3 C31 C32 95.3(5) yes
C2 C3 C31 C36 -83.0(4) yes
C3 C31 C32 C33 -176.5(5) yes
C3 C31 C36 C35 178.1(3) yes
C31 C32 C33 C34 -3.0(10) yes
C32 C33 C34 C35 2.0(10) yes
C33 C34 C35 C36 0.0(8) yes
C34 C35 C36 C31 -0.6(6) yes
C35 C36 C31 C32 -0.3(6) yes
C36 C31 C32 C33 1.8(8) yes
